data_7129562
loop_
_publ_author_name
'Koellner, Connor A.'
'Gau, Michael'
'Polyak, Aleksander'
'Bayana, Manish'
'Zdilla, Michael John'

_publ_section_title
;
 Hemicubane topological analogs of the oxygen-evolving complex of
 photosystem II mediating water-assisted propylene carbonate oxidation
;
_journal_name_full 'Chemical Communications'
_journal_paper_doi 10.1039/D1CC05825H
_journal_year 2022
_chemical_formula_moiety 'C52 H80 Ca Mn3 N8 O7 Si4, C4 H8 O'
_chemical_formula_sum 'C56 H88 Ca Mn3 N8 O8 Si4'
_chemical_formula_weight 1318.60
_chemical_properties_physical Air-sensitive
_space_group_crystal_system monoclinic
_space_group_IT_number 14
_space_group_name_Hall '-P 2yn'
_space_group_name_H-M_alt 'P 1 21/n 1'
_atom_sites_solution_hydrogens geom
_audit_creation_date 2020-09-10
_audit_creation_method
;
Olex2 1.2
(compiled 2018.05.29 svn.r3508 for OlexSys, GUI svn.r5506)
;
_audit_update_record
;
2020-09-18 deposited with the CCDC.	2022-01-12 downloaded from the CCDC.
;
_cell_angle_alpha 90
_cell_angle_beta 93.239(3)
_cell_angle_gamma 90
_cell_formula_units_Z 4
_cell_length_a 10.5216(15)
_cell_length_b 19.661(3)
_cell_length_c 32.220(5)
_cell_measurement_reflns_used 9667
_cell_measurement_temperature 100(2)
_cell_measurement_theta_max 27.95
_cell_measurement_theta_min 2.74
_cell_volume 6654.5(17)
_computing_cell_refinement 'SAINT v8.34A (Bruker, 2013)'
_computing_data_collection 'COSMO (Bruker, 2013)'
_computing_data_reduction 'SAINT v8.34A (Bruker, 2013)'
_computing_molecular_graphics 'Olex2 (Dolomanov et al., 2009)'
_computing_publication_material 'Olex2 (Dolomanov et al., 2009)'
_computing_structure_refinement 'XL (Sheldrick, 2008)'
_computing_structure_solution 'XS (Sheldrick, 2008)'
_diffrn_ambient_temperature 100.06
_diffrn_measured_fraction_theta_full 0.999
_diffrn_measured_fraction_theta_max 0.995
_diffrn_measurement_device_type 'Bruker APEX-II CCD'
_diffrn_measurement_method '\f and \w scans'
_diffrn_radiation_type MoK\a
_diffrn_radiation_wavelength 0.71073
_diffrn_reflns_av_R_equivalents 0.0295
_diffrn_reflns_av_unetI/netI 0.0177
_diffrn_reflns_Laue_measured_fraction_full 0.999
_diffrn_reflns_Laue_measured_fraction_max 0.995
_diffrn_reflns_limit_h_max 13
_diffrn_reflns_limit_h_min -13
_diffrn_reflns_limit_k_max 25
_diffrn_reflns_limit_k_min -25
_diffrn_reflns_limit_l_max 42
_diffrn_reflns_limit_l_min -42
_diffrn_reflns_number 110437
_diffrn_reflns_point_group_measured_fraction_full 0.999
_diffrn_reflns_point_group_measured_fraction_max 0.995
_diffrn_reflns_theta_full 25.242
_diffrn_reflns_theta_max 27.971
_diffrn_reflns_theta_min 2.736
_diffrn_source 'sealed tube'
_diffrn_standards_number 0
_exptl_absorpt_coefficient_mu 0.764
_exptl_absorpt_correction_T_max 0.7456
_exptl_absorpt_correction_T_min 0.6876
_exptl_absorpt_correction_type multi-scan
_exptl_absorpt_process_details
;
SADABS-2014/5 (Bruker,2014/5) was used for absorption correction.
wR2(int) was 0.0630 before and 0.0408 after correction.
The Ratio of minimum to maximum transmission is 0.9222.
The \l/2 correction factor is 0.00150.
;
_exptl_crystal_colour yellow
_exptl_crystal_colour_primary yellow
_exptl_crystal_density_diffrn 1.316
_exptl_crystal_description block
_exptl_crystal_F_000 2780
_exptl_crystal_size_max 0.55
_exptl_crystal_size_mid 0.42
_exptl_crystal_size_min 0.4
_refine_diff_density_max 1.061
_refine_diff_density_min -0.498
_refine_diff_density_rms 0.060
_refine_ls_extinction_method none
_refine_ls_goodness_of_fit_ref 1.064
_refine_ls_hydrogen_treatment constr
_refine_ls_matrix_type full
_refine_ls_number_parameters 779
_refine_ls_number_reflns 15931
_refine_ls_number_restraints 204
_refine_ls_restrained_S_all 1.077
_refine_ls_R_factor_all 0.0410
_refine_ls_R_factor_gt 0.0332
_refine_ls_shift/su_max 0.002
_refine_ls_shift/su_mean 0.000
_refine_ls_structure_factor_coef Fsqd
_refine_ls_weighting_details 'w=1/[\s^2^(Fo^2^)+(0.0323P)^2^+6.7010P] where P=(Fo^2^+2Fc^2^)/3'
_refine_ls_weighting_scheme calc
_refine_ls_wR_factor_gt 0.0794
_refine_ls_wR_factor_ref 0.0848
_reflns_Friedel_coverage 0.000
_reflns_number_gt 13967
_reflns_number_total 15931
_reflns_threshold_expression 'I > 2\s(I)'
_cod_data_source_file d1cc05825h2.cif
_cod_data_source_block 2
_cod_original_cell_volume 6654.7(17)
_cod_database_code 7129562
_shelx_shelxl_version_number 2018/3
_shelx_space_group_comment
;
The symmetry employed for this shelxl refinement is uniquely defined
by the following loop, which should always be used as a source of
symmetry information in preference to the above space-group names.
They are only intended as comments.
;
_shelx_estimated_absorpt_t_max 0.750
_shelx_estimated_absorpt_t_min 0.679
_olex2_refinement_description
;
1. Fixed Uiso
 At 1.2 times of:
  All C(H) groups, All C(H,H) groups
 At 1.5 times of:
  All C(H,H,H) groups
2. Restrained distances
 C2T-C1T = O1S-C1S = O1T-C1T = C4T-O1T = C4S-O1S = C2S-C3S = C2T-C3T = C3S-C4S
 = C3T-C4T = C2S-C1S
 1.5 with sigma of 0.005
 O1S-C1S = O1S-C4S = O1T-C1T = O1T-C4T
 1.45 with sigma of 0.02
 C2S-C1S = C3S-C2S = C4S-C3S = C2T-C1T = C3T-C2T = C4T-C3T
 1.54 with sigma of 0.02
 O1T-C2T = O1S-C2S = C1T-C4T = C1T-C3T = C1S-C4S = C1S-C3S = O1T-C3T = C2T-C4T
 = C2S-C4S = O1S-C3S
 2.4 with sigma of 0.01
 C1S-C4S
 2.29 with sigma of 0.04
 C1T-C4T
 2.29 with sigma of 0.04
 O1S-C2S
 2.44 with sigma of 0.04
 O1S-C3S
 2.44 with sigma of 0.04
 O1T-C2T
 2.44 with sigma of 0.04
 O1T-C3T
 2.44 with sigma of 0.04
 C1S-C3S
 2.51 with sigma of 0.04
 C4S-C2S
 2.51 with sigma of 0.04
 C1T-C3T
 2.51 with sigma of 0.04
 C2T-C4T
 2.51 with sigma of 0.04
3. Rigid bond restraints
 O1S, C1S, C2S, C3S, C4S, O1T, C1T, C2T, C3T, C4T
 with sigma for 1-2 distances of 0.01 and sigma for 1-3 distances of 0.01
4. Uiso/Uaniso restraints and constraints
O1S \\sim C1S \\sim C2S \\sim C3S \\sim C4S \\sim O1T \\sim C1T \\sim C2T \\sim
C3T \\sim C4T: within 2A with sigma of 0.04 and sigma for terminal atoms of 0.08
5. Others
 Sof(O1S)=Sof(C1S)=Sof(H1SA)=Sof(H1SB)=Sof(C2S)=Sof(H2SA)=Sof(H2SB)=Sof(C3S)=
 Sof(H3SA)=Sof(H3SB)=Sof(C4S)=Sof(H4SA)=Sof(H4SB)=1-FVAR(1)
 Sof(O1T)=Sof(C1T)=Sof(H1TA)=Sof(H1TB)=Sof(C2T)=Sof(H2TA)=Sof(H2TB)=Sof(C3T)=
 Sof(H3TA)=Sof(H3TB)=Sof(C4T)=Sof(H4TA)=Sof(H4TB)=FVAR(1)
6.a Secondary CH2 refined with riding coordinates:
 C0AA(H0AA,H0AB), C6(H6A,H6B), C12(H12A,H12B), C24(H24B,H24A), C30(H30A,H30B),
 C36(H36A,H36B), C49(H49A,H49B), C50(H50A,H50B), C51(H51A,H51B), C52(H52A,H52B),
  C1S(H1SA,H1SB), C2S(H2SA,H2SB), C3S(H3SA,H3SB), C4S(H4SA,H4SB), C1T(H1TA,
 H1TB), C2T(H2TA,H2TB), C3T(H3TA,H3TB), C4T(H4TA,H4TB)
6.b Aromatic/amide H refined with riding coordinates:
 C1(H1), C2(H2), C3(H3), C4(H4), C7(H7), C8(H8), C9(H9), C10(H10), C13(H13),
 C14(H14), C15(H15), C16(H16), C19(H19), C20(H20), C21(H21), C22(H22), C25(H25),
  C26(H26), C27(H27), C28(H28), C31(H31), C32(H32), C33(H33), C34(H34)
6.c Idealised Me refined as rotating group:
 C37(H37A,H37B,H37C), C38(H38A,H38B,H38C), C39(H39A,H39B,H39C), C40(H40A,H40B,
 H40C), C41(H41A,H41B,H41C), C42(H42A,H42B,H42C), C43(H43A,H43B,H43C), C44(H44A,
 H44B,H44C), C45(H45A,H45B,H45C), C46(H46A,H46B,H46C), C47(H47A,H47B,H47C),
 C48(H48A,H48B,H48C)
;
_olex2_submission_special_instructions 'No special instructions were received'

loop_
_space_group_symop_operation_xyz
'x, y, z'
'-x+1/2, y+1/2, -z+1/2'
'-x, -y, -z'
'x-1/2, -y-1/2, z-1/2'

loop_
_atom_site_label
_atom_site_type_symbol
_atom_site_fract_x
_atom_site_fract_y
_atom_site_fract_z
_atom_site_U_iso_or_equiv
_atom_site_adp_type
_atom_site_occupancy
_atom_site_site_symmetry_order
_atom_site_calc_flag
_atom_site_refinement_flags_posn
_atom_site_refinement_flags_adp
_atom_site_refinement_flags_occupancy
_atom_site_disorder_assembly
_atom_site_disorder_group
Mn1 Mn 0.11854(2) 0.60062(2) 0.15783(2) 0.01420(6) Uani 1 1 d . . . . .
Mn2 Mn 0.11300(2) 0.67830(2) 0.06702(2) 0.01493(6) Uani 1 1 d . . . . .
Mn3 Mn 0.07600(2) 0.68227(2) 0.24556(2) 0.01633(6) Uani 1 1 d . . . . .
Ca1 Ca 0.05233(3) 0.77392(2) 0.15391(2) 0.01737(7) Uani 1 1 d . . . . .
Si1 Si 0.24828(5) 0.76139(2) -0.00443(2) 0.01917(10) Uani 1 1 d . . . . .
Si2 Si 0.35059(5) 0.62123(3) 0.01491(2) 0.02038(10) Uani 1 1 d . . . . .
Si3 Si -0.11289(5) 0.72254(3) 0.31679(2) 0.02025(10) Uani 1 1 d . . . . .
Si4 Si -0.06480(5) 0.57501(3) 0.30754(2) 0.02236(10) Uani 1 1 d . . . . .
O1 O 0.18837(11) 0.60749(6) 0.22065(4) 0.0201(2) Uani 1 1 d . . . . .
O2 O 0.06929(12) 0.58506(6) 0.09384(3) 0.0187(2) Uani 1 1 d . . . . .
O3 O 0.19667(10) 0.69142(6) 0.13080(3) 0.0160(2) Uani 1 1 d . . . . .
O4 O -0.01992(10) 0.67009(6) 0.18293(3) 0.0150(2) Uani 1 1 d . . . . .
O5 O -0.02177(11) 0.74901(6) 0.08761(4) 0.0213(2) Uani 1 1 d . . . . .
O6 O 0.12912(12) 0.77720(6) 0.22153(4) 0.0224(3) Uani 1 1 d . . . . .
O7 O 0.00817(15) 0.89681(7) 0.14926(4) 0.0305(3) Uani 1 1 d . . . . .
N1 N 0.30327(15) 0.53810(8) 0.16363(5) 0.0220(3) Uani 1 1 d . . . . .
N2 N -0.01473(13) 0.50883(7) 0.15454(4) 0.0176(3) Uani 1 1 d . . . . .
N3 N 0.27412(16) 0.82497(8) 0.13368(5) 0.0280(4) Uani 1 1 d . . . . .
N4 N -0.18615(14) 0.77899(7) 0.17443(4) 0.0201(3) Uani 1 1 d . . . . .
N5 N -0.05669(15) 0.67217(8) 0.01909(5) 0.0223(3) Uani 1 1 d . . . . .
N6 N 0.23632(15) 0.72174(9) 0.29113(5) 0.0273(3) Uani 1 1 d . . . . .
N7 N 0.25338(14) 0.68810(7) 0.02343(4) 0.0187(3) Uani 1 1 d . . . . .
N8 N -0.04427(14) 0.65637(8) 0.29259(4) 0.0193(3) Uani 1 1 d . . . . .
C0AA C 0.32541(17) 0.70595(10) 0.14042(6) 0.0240(4) Uani 1 1 d . . . . .
H0AA H 0.378813 0.672572 0.126362 0.029 Uiso 1 1 calc R . . . .
H0AB H 0.343609 0.701339 0.170769 0.029 Uiso 1 1 calc R . . . .
C1 C 0.3535(2) 0.50048(11) 0.13390(6) 0.0337(5) Uani 1 1 d . . . . .
H1 H 0.304271 0.493147 0.108661 0.040 Uiso 1 1 calc R . . . .
C2 C 0.4727(3) 0.47208(13) 0.13829(7) 0.0470(6) Uani 1 1 d . . . . .
H2 H 0.504983 0.445287 0.116714 0.056 Uiso 1 1 calc R . . . .
C3 C 0.5450(2) 0.48346(13) 0.17499(8) 0.0451(6) Uani 1 1 d . . . . .
H3 H 0.628536 0.465307 0.178718 0.054 Uiso 1 1 calc R . . . .
C4 C 0.49435(19) 0.52129(11) 0.20587(6) 0.0307(4) Uani 1 1 d . . . . .
H4 H 0.541915 0.529245 0.231350 0.037 Uiso 1 1 calc R . . . .
C5 C 0.37250(17) 0.54771(9) 0.19924(5) 0.0205(3) Uani 1 1 d . . . . .
C6 C 0.31225(17) 0.58946(10) 0.23220(5) 0.0231(4) Uani 1 1 d . . . . .
H6A H 0.313223 0.562997 0.258356 0.028 Uiso 1 1 calc R . . . .
H6B H 0.363255 0.631173 0.237572 0.028 Uiso 1 1 calc R . . . .
C7 C -0.04611(17) 0.46923(9) 0.18630(5) 0.0210(3) Uani 1 1 d . . . . .
H7 H -0.012904 0.480237 0.213498 0.025 Uiso 1 1 calc R . . . .
C8 C -0.12440(18) 0.41327(9) 0.18120(6) 0.0242(4) Uani 1 1 d . . . . .
H8 H -0.144660 0.386278 0.204373 0.029 Uiso 1 1 calc R . . . .
C9 C -0.17304(18) 0.39726(10) 0.14138(6) 0.0252(4) Uani 1 1 d . . . . .
H9 H -0.227190 0.359007 0.136791 0.030 Uiso 1 1 calc R . . . .
C10 C -0.14130(18) 0.43782(9) 0.10872(6) 0.0242(4) Uani 1 1 d . . . . .
H10 H -0.173189 0.427792 0.081228 0.029 Uiso 1 1 calc R . . . .
C11 C -0.06208(16) 0.49365(9) 0.11633(5) 0.0182(3) Uani 1 1 d . . . . .
C12 C -0.02703(18) 0.54058(9) 0.08151(5) 0.0231(4) Uani 1 1 d . . . . .
H12A H 0.000294 0.512967 0.057918 0.028 Uiso 1 1 calc R . . . .
H12B H -0.103141 0.566907 0.071726 0.028 Uiso 1 1 calc R . . . .
C13 C 0.3036(2) 0.88858(11) 0.12348(7) 0.0383(5) Uani 1 1 d . . . . .
H13 H 0.243822 0.923517 0.128333 0.046 Uiso 1 1 calc R . . . .
C14 C 0.4165(2) 0.90651(12) 0.10618(7) 0.0408(6) Uani 1 1 d . . . . .
H14 H 0.433391 0.952530 0.099373 0.049 Uiso 1 1 calc R . . . .
C15 C 0.5030(2) 0.85659(12) 0.09912(6) 0.0372(5) Uani 1 1 d . . . . .
H15 H 0.581178 0.867243 0.087210 0.045 Uiso 1 1 calc R . . . .
C16 C 0.47496(19) 0.79039(12) 0.10959(6) 0.0311(4) Uani 1 1 d . . . . .
H16 H 0.533430 0.754762 0.104904 0.037 Uiso 1 1 calc R . . . .
C18 C 0.35973(17) 0.77659(10) 0.12710(5) 0.0234(4) Uani 1 1 d . . . . .
C19 C -0.25617(18) 0.83390(10) 0.18264(6) 0.0247(4) Uani 1 1 d . . . . .
H19 H -0.225560 0.877232 0.174795 0.030 Uiso 1 1 calc R . . . .
C20 C -0.37044(18) 0.83108(10) 0.20188(6) 0.0282(4) Uani 1 1 d . . . . .
H20 H -0.416612 0.871386 0.207169 0.034 Uiso 1 1 calc R . . . .
C21 C -0.41558(18) 0.76823(11) 0.21319(6) 0.0278(4) Uani 1 1 d . . . . .
H21 H -0.493448 0.764473 0.226565 0.033 Uiso 1 1 calc R . . . .
C22 C -0.34560(17) 0.71075(10) 0.20472(6) 0.0233(4) Uani 1 1 d . . . . .
H22 H -0.375242 0.666918 0.211946 0.028 Uiso 1 1 calc R . . . .
C23 C -0.23088(16) 0.71807(9) 0.18542(5) 0.0183(3) Uani 1 1 d . . . . .
C24 C -0.15044(16) 0.65713(9) 0.17566(6) 0.0200(3) Uani 1 1 d . . . . .
H24B H -0.174867 0.618232 0.193027 0.024 Uiso 1 1 calc R . . . .
H24A H -0.167476 0.644308 0.146158 0.024 Uiso 1 1 calc R . . . .
C25 C -0.0641(2) 0.63441(10) -0.01572(6) 0.0295(4) Uani 1 1 d . . . . .
H25 H -0.000620 0.600879 -0.019312 0.035 Uiso 1 1 calc R . . . .
C26 C -0.1594(2) 0.64209(12) -0.04645(6) 0.0360(5) Uani 1 1 d . . . . .
H26 H -0.162516 0.614005 -0.070480 0.043 Uiso 1 1 calc R . . . .
C27 C -0.2503(2) 0.69149(14) -0.04150(7) 0.0424(6) Uani 1 1 d . . . . .
H27 H -0.315982 0.698920 -0.062468 0.051 Uiso 1 1 calc R . . . .
C28 C -0.2444(2) 0.73000(14) -0.00564(7) 0.0405(5) Uani 1 1 d . . . . .
H28 H -0.306759 0.763897 -0.001472 0.049 Uiso 1 1 calc R . . . .
C29 C -0.14624(17) 0.71870(11) 0.02439(6) 0.0255(4) Uani 1 1 d . . . . .
C30 C -0.13472(19) 0.75917(12) 0.06460(6) 0.0316(4) Uani 1 1 d . . . . .
H30A H -0.143053 0.808157 0.057881 0.038 Uiso 1 1 calc R . . . .
H30B H -0.206164 0.746680 0.081813 0.038 Uiso 1 1 calc R . . . .
C31 C 0.2833(2) 0.69052(13) 0.32601(6) 0.0355(5) Uani 1 1 d . . . . .
H31 H 0.261294 0.644289 0.330263 0.043 Uiso 1 1 calc R . . . .
C32 C 0.3615(2) 0.72225(15) 0.35571(7) 0.0421(6) Uani 1 1 d . . . . .
H32 H 0.394570 0.698425 0.379594 0.051 Uiso 1 1 calc R . . . .
C33 C 0.3899(2) 0.78921(16) 0.34968(7) 0.0494(7) Uani 1 1 d . . . . .
H33 H 0.443122 0.812934 0.369602 0.059 Uiso 1 1 calc R . . . .
C34 C 0.3409(2) 0.82223(14) 0.31449(7) 0.0445(6) Uani 1 1 d . . . . .
H34 H 0.358807 0.869019 0.310307 0.053 Uiso 1 1 calc R . . . .
C35 C 0.26476(18) 0.78620(11) 0.28503(6) 0.0300(4) Uani 1 1 d . . . . .
C36 C 0.21033(19) 0.81909(10) 0.24525(6) 0.0292(4) Uani 1 1 d . . . . .
H36A H 0.163523 0.860733 0.252485 0.035 Uiso 1 1 calc R . . . .
H36B H 0.281512 0.832994 0.228297 0.035 Uiso 1 1 calc R . . . .
C37 C 0.1615(2) 0.83082(10) 0.02183(7) 0.0354(5) Uani 1 1 d . . . . .
H37A H 0.073796 0.816390 0.025698 0.053 Uiso 1 1 calc GR . . . .
H37B H 0.160752 0.871897 0.004588 0.053 Uiso 1 1 calc GR . . . .
H37C H 0.204465 0.840546 0.048959 0.053 Uiso 1 1 calc GR . . . .
C38 C 0.40960(19) 0.79866(11) -0.01327(6) 0.0312(4) Uani 1 1 d . . . . .
H38A H 0.456967 0.804930 0.013531 0.047 Uiso 1 1 calc GR . . . .
H38B H 0.399037 0.842701 -0.027276 0.047 Uiso 1 1 calc GR . . . .
H38C H 0.456664 0.767706 -0.030645 0.047 Uiso 1 1 calc GR . . . .
C39 C 0.1643(2) 0.75331(11) -0.05741(6) 0.0332(4) Uani 1 1 d . . . . .
H39A H 0.206781 0.718592 -0.073497 0.050 Uiso 1 1 calc GR . . . .
H39B H 0.166925 0.797059 -0.071909 0.050 Uiso 1 1 calc GR . . . .
H39C H 0.075504 0.740062 -0.054390 0.050 Uiso 1 1 calc GR . . . .
C40 C 0.41932(19) 0.61938(11) -0.03790(6) 0.0279(4) Uani 1 1 d . . . . .
H40A H 0.351812 0.628659 -0.059362 0.042 Uiso 1 1 calc GR . . . .
H40B H 0.456004 0.574432 -0.042673 0.042 Uiso 1 1 calc GR . . . .
H40C H 0.485848 0.654096 -0.039103 0.042 Uiso 1 1 calc GR . . . .
C41 C 0.2644(2) 0.53797(10) 0.01893(6) 0.0281(4) Uani 1 1 d . . . . .
H41A H 0.218053 0.537367 0.044476 0.042 Uiso 1 1 calc GR . . . .
H41B H 0.326018 0.500577 0.019562 0.042 Uiso 1 1 calc GR . . . .
H41C H 0.204054 0.532567 -0.005155 0.042 Uiso 1 1 calc GR . . . .
C42 C 0.4960(2) 0.61587(12) 0.05160(7) 0.0349(5) Uani 1 1 d . . . . .
H42A H 0.543533 0.658676 0.050810 0.052 Uiso 1 1 calc GR . . . .
H42B H 0.550225 0.578358 0.043181 0.052 Uiso 1 1 calc GR . . . .
H42C H 0.469964 0.607789 0.079907 0.052 Uiso 1 1 calc GR . . . .
C43 C -0.10353(19) 0.80310(10) 0.28620(6) 0.0279(4) Uani 1 1 d . . . . .
H43A H -0.014489 0.812645 0.280893 0.042 Uiso 1 1 calc GR . . . .
H43B H -0.138168 0.840731 0.302006 0.042 Uiso 1 1 calc GR . . . .
H43C H -0.153048 0.798118 0.259692 0.042 Uiso 1 1 calc GR . . . .
C44 C -0.28733(18) 0.70812(11) 0.32442(6) 0.0281(4) Uani 1 1 d . . . . .
H44A H -0.332078 0.699265 0.297457 0.042 Uiso 1 1 calc GR . . . .
H44B H -0.323352 0.748662 0.336992 0.042 Uiso 1 1 calc GR . . . .
H44C H -0.297170 0.668949 0.342770 0.042 Uiso 1 1 calc GR . . . .
C45 C -0.0316(2) 0.74320(12) 0.36888(6) 0.0348(5) Uani 1 1 d . . . . .
H45A H -0.038234 0.704174 0.387550 0.052 Uiso 1 1 calc GR . . . .
H45B H -0.072559 0.782843 0.380820 0.052 Uiso 1 1 calc GR . . . .
H45C H 0.058384 0.753323 0.365350 0.052 Uiso 1 1 calc GR . . . .
C46 C -0.0898(2) 0.56426(13) 0.36489(7) 0.0413(6) Uani 1 1 d . . . . .
H46A H -0.012466 0.578038 0.381127 0.062 Uiso 1 1 calc GR . . . .
H46B H -0.108528 0.516483 0.370683 0.062 Uiso 1 1 calc GR . . . .
H46C H -0.161249 0.592705 0.372566 0.062 Uiso 1 1 calc GR . . . .
C47 C 0.07757(18) 0.52021(10) 0.29852(6) 0.0253(4) Uani 1 1 d . . . . .
H47A H 0.104670 0.527714 0.270274 0.038 Uiso 1 1 calc GR . . . .
H47B H 0.054942 0.472257 0.301897 0.038 Uiso 1 1 calc GR . . . .
H47C H 0.147256 0.532109 0.318673 0.038 Uiso 1 1 calc GR . . . .
C48 C -0.20669(19) 0.53456(10) 0.27927(7) 0.0333(4) Uani 1 1 d . . . . .
H48A H -0.284161 0.558841 0.286066 0.050 Uiso 1 1 calc GR . . . .
H48B H -0.212978 0.486882 0.287778 0.050 Uiso 1 1 calc GR . . . .
H48C H -0.196865 0.536888 0.249239 0.050 Uiso 1 1 calc GR . . . .
C49 C 0.0364(2) 0.94839(10) 0.18043(7) 0.0327(4) Uani 1 1 d . . . . .
H49A H 0.124266 0.943139 0.192661 0.039 Uiso 1 1 calc R . . . .
H49B H -0.023657 0.945475 0.202937 0.039 Uiso 1 1 calc R . . . .
C50 C 0.0215(3) 1.01523(12) 0.15764(9) 0.0509(7) Uani 1 1 d . . . . .
H50A H -0.010195 1.051000 0.176058 0.061 Uiso 1 1 calc R . . . .
H50B H 0.103527 1.030166 0.147112 0.061 Uiso 1 1 calc R . . . .
C51 C -0.0720(4) 1.00097(13) 0.12307(10) 0.0621(8) Uani 1 1 d . . . . .
H51A H -0.059322 1.031568 0.099258 0.074 Uiso 1 1 calc R . . . .
H51B H -0.160022 1.006588 0.131912 0.074 Uiso 1 1 calc R . . . .
C52 C -0.0466(3) 0.92798(11) 0.11175(7) 0.0415(5) Uani 1 1 d . . . . .
H52A H -0.126717 0.904800 0.102381 0.050 Uiso 1 1 calc R . . . .
H52B H 0.013382 0.925560 0.089208 0.050 Uiso 1 1 calc R . . . .
O1S O -0.1913(10) 0.9355(5) -0.0728(2) 0.129(4) Uani 0.380(6) 1 d D U P A 2
C1S C -0.2775(13) 0.8849(5) -0.0554(3) 0.116(4) Uani 0.380(6) 1 d D U P A 2
H1SA H -0.231810 0.841709 -0.049209 0.140 Uiso 0.380(6) 1 calc R . P A 2
H1SB H -0.350637 0.875425 -0.075288 0.140 Uiso 0.380(6) 1 calc R . P A 2
C2S C -0.3222(11) 0.9162(7) -0.0161(4) 0.117(4) Uani 0.380(6) 1 d D U P A 2
H2SA H -0.404294 0.940008 -0.021810 0.140 Uiso 0.380(6) 1 calc R . P A 2
H2SB H -0.333972 0.880714 0.005087 0.140 Uiso 0.380(6) 1 calc R . P A 2
C3S C -0.2216(15) 0.9656(8) -0.0011(3) 0.124(5) Uani 0.380(6) 1 d D U P A 2
H3SA H -0.171240 0.946773 0.023131 0.149 Uiso 0.380(6) 1 calc R . P A 2
H3SB H -0.260523 1.008997 0.007187 0.149 Uiso 0.380(6) 1 calc R . P A 2
C4S C -0.1386(12) 0.9765(7) -0.0369(3) 0.112(4) Uani 0.380(6) 1 d D U P A 2
H4SA H -0.137476 1.025322 -0.044481 0.134 Uiso 0.380(6) 1 calc R . P A 2
H4SB H -0.050272 0.962096 -0.029176 0.134 Uiso 0.380(6) 1 calc R . P A 2
O1T O -0.1418(6) 0.9321(5) -0.0184(2) 0.183(3) Uani 0.620(6) 1 d D U P A 1
C1T C -0.2565(8) 0.9454(6) -0.0463(2) 0.143(4) Uani 0.620(6) 1 d D U P A 1
H1TA H -0.289865 0.902290 -0.058441 0.172 Uiso 0.620(6) 1 calc R . P A 1
H1TB H -0.234647 0.975967 -0.069296 0.172 Uiso 0.620(6) 1 calc R . P A 1
C2T C -0.3545(6) 0.9782(5) -0.0208(2) 0.125(3) Uani 0.620(6) 1 d D U P A 1
H2TA H -0.369079 1.025769 -0.030036 0.150 Uiso 0.620(6) 1 calc R . P A 1
H2TB H -0.436093 0.953243 -0.024418 0.150 Uiso 0.620(6) 1 calc R . P A 1
C3T C -0.3074(7) 0.9769(5) 0.02368(18) 0.142(3) Uani 0.620(6) 1 d D U P A 1
H3TA H -0.304561 1.023433 0.035390 0.171 Uiso 0.620(6) 1 calc R . P A 1
H3TB H -0.363657 0.948554 0.040219 0.171 Uiso 0.620(6) 1 calc R . P A 1
C4T C -0.1784(9) 0.9474(6) 0.0242(2) 0.176(5) Uani 0.620(6) 1 d D U P A 1
H4TA H -0.175868 0.905133 0.040890 0.211 Uiso 0.620(6) 1 calc R . P A 1
H4TB H -0.116697 0.979871 0.037440 0.211 Uiso 0.620(6) 1 calc R . P A 1

loop_
_atom_site_aniso_label
_atom_site_aniso_U_11
_atom_site_aniso_U_22
_atom_site_aniso_U_33
_atom_site_aniso_U_23
_atom_site_aniso_U_13
_atom_site_aniso_U_12
Mn1 0.01587(11) 0.01506(12) 0.01158(11) -0.00238(9) 0.00007(8) -0.00032(9)
Mn2 0.01649(12) 0.01667(12) 0.01168(11) -0.00147(9) 0.00138(9) -0.00124(9)
Mn3 0.01689(12) 0.01974(13) 0.01243(11) -0.00387(9) 0.00140(9) 0.00003(9)
Ca1 0.02187(16) 0.01484(15) 0.01580(15) -0.00300(12) 0.00471(12) -0.00232(12)
Si1 0.0220(2) 0.0209(2) 0.0148(2) 0.00086(17) 0.00306(17) -0.00200(18)
Si2 0.0227(2) 0.0238(2) 0.0150(2) -0.00135(18) 0.00365(17) 0.00315(19)
Si3 0.0204(2) 0.0255(2) 0.0151(2) -0.00457(18) 0.00322(17) 0.00281(18)
Si4 0.0235(2) 0.0245(2) 0.0194(2) 0.00468(19) 0.00388(18) 0.00339(19)
O1 0.0172(6) 0.0286(7) 0.0143(5) -0.0042(5) -0.0012(4) 0.0061(5)
O2 0.0245(6) 0.0183(6) 0.0131(5) -0.0024(4) -0.0002(4) -0.0072(5)
O3 0.0147(5) 0.0182(6) 0.0151(5) -0.0029(4) 0.0010(4) -0.0034(4)
O4 0.0140(5) 0.0157(5) 0.0152(5) -0.0018(4) 0.0005(4) -0.0005(4)
O5 0.0201(6) 0.0262(6) 0.0174(6) -0.0019(5) 0.0006(5) 0.0039(5)
O6 0.0245(6) 0.0237(6) 0.0193(6) -0.0065(5) 0.0030(5) -0.0070(5)
O7 0.0450(8) 0.0189(6) 0.0278(7) -0.0036(5) 0.0057(6) -0.0009(6)
N1 0.0270(8) 0.0217(7) 0.0173(7) -0.0012(6) 0.0027(6) 0.0060(6)
N2 0.0204(7) 0.0159(7) 0.0163(7) -0.0008(5) 0.0006(5) 0.0006(5)
N3 0.0363(9) 0.0237(8) 0.0249(8) -0.0075(6) 0.0095(7) -0.0128(7)
N4 0.0223(7) 0.0193(7) 0.0187(7) -0.0011(5) 0.0012(5) 0.0029(6)
N5 0.0240(7) 0.0248(8) 0.0178(7) 0.0003(6) -0.0014(6) -0.0049(6)
N6 0.0233(8) 0.0376(9) 0.0208(7) -0.0096(7) 0.0000(6) -0.0015(7)
N7 0.0203(7) 0.0223(7) 0.0139(6) -0.0004(5) 0.0037(5) 0.0006(6)
N8 0.0213(7) 0.0219(7) 0.0150(6) -0.0013(5) 0.0032(5) 0.0024(6)
C0AA 0.0174(8) 0.0293(9) 0.0250(9) 0.0003(7) -0.0023(7) -0.0058(7)
C1 0.0466(12) 0.0333(11) 0.0216(9) -0.0035(8) 0.0050(8) 0.0157(9)
C2 0.0596(15) 0.0520(15) 0.0307(11) -0.0023(10) 0.0131(11) 0.0340(12)
C3 0.0380(12) 0.0559(15) 0.0424(13) 0.0092(11) 0.0117(10) 0.0293(11)
C4 0.0252(9) 0.0402(11) 0.0268(10) 0.0061(8) 0.0020(7) 0.0110(8)
C5 0.0208(8) 0.0218(8) 0.0193(8) 0.0037(6) 0.0033(6) 0.0042(7)
C6 0.0190(8) 0.0321(10) 0.0178(8) -0.0037(7) -0.0026(6) 0.0047(7)
C7 0.0226(8) 0.0224(8) 0.0177(8) 0.0006(6) 0.0004(6) 0.0017(7)
C8 0.0261(9) 0.0237(9) 0.0232(9) 0.0050(7) 0.0053(7) -0.0005(7)
C9 0.0263(9) 0.0226(9) 0.0273(9) -0.0025(7) 0.0058(7) -0.0075(7)
C10 0.0299(9) 0.0250(9) 0.0179(8) -0.0045(7) 0.0023(7) -0.0088(7)
C11 0.0202(8) 0.0174(8) 0.0170(8) -0.0018(6) 0.0021(6) -0.0014(6)
C12 0.0312(9) 0.0233(9) 0.0144(8) -0.0012(6) -0.0020(7) -0.0107(7)
C13 0.0505(13) 0.0246(10) 0.0414(12) -0.0095(9) 0.0153(10) -0.0141(9)
C14 0.0547(14) 0.0327(11) 0.0359(11) -0.0047(9) 0.0110(10) -0.0262(10)
C15 0.0360(11) 0.0497(13) 0.0266(10) -0.0020(9) 0.0068(8) -0.0236(10)
C16 0.0256(9) 0.0426(12) 0.0252(9) -0.0017(8) 0.0024(7) -0.0125(8)
C18 0.0243(9) 0.0312(10) 0.0146(8) -0.0041(7) 0.0001(6) -0.0105(7)
C19 0.0286(9) 0.0212(9) 0.0242(9) -0.0010(7) -0.0002(7) 0.0049(7)
C20 0.0263(9) 0.0285(10) 0.0296(10) -0.0057(8) -0.0014(7) 0.0109(8)
C21 0.0183(8) 0.0380(11) 0.0271(9) -0.0050(8) 0.0019(7) 0.0046(8)
C22 0.0190(8) 0.0272(9) 0.0236(9) 0.0000(7) 0.0002(7) -0.0005(7)
C23 0.0167(7) 0.0207(8) 0.0173(8) -0.0015(6) -0.0016(6) 0.0012(6)
C24 0.0164(8) 0.0175(8) 0.0259(9) -0.0024(6) 0.0002(6) -0.0011(6)
C25 0.0380(11) 0.0280(10) 0.0220(9) -0.0022(7) -0.0037(8) -0.0070(8)
C26 0.0414(12) 0.0459(13) 0.0197(9) 0.0013(8) -0.0064(8) -0.0202(10)
C27 0.0252(10) 0.0761(18) 0.0247(10) 0.0093(11) -0.0089(8) -0.0131(11)
C28 0.0222(10) 0.0702(17) 0.0286(10) 0.0056(10) -0.0029(8) 0.0062(10)
C29 0.0187(8) 0.0376(11) 0.0200(8) 0.0047(7) 0.0006(7) -0.0019(7)
C30 0.0255(9) 0.0448(12) 0.0244(9) -0.0032(8) -0.0003(7) 0.0127(9)
C31 0.0299(10) 0.0516(13) 0.0242(10) -0.0064(9) -0.0045(8) 0.0035(9)
C32 0.0285(11) 0.0726(18) 0.0248(10) -0.0075(11) -0.0039(8) -0.0030(11)
C33 0.0368(12) 0.085(2) 0.0259(11) -0.0167(12) -0.0033(9) -0.0201(13)
C34 0.0418(13) 0.0566(15) 0.0349(12) -0.0129(11) 0.0006(10) -0.0256(11)
C35 0.0218(9) 0.0447(12) 0.0239(9) -0.0116(8) 0.0051(7) -0.0085(8)
C36 0.0292(10) 0.0306(10) 0.0280(10) -0.0091(8) 0.0044(8) -0.0120(8)
C37 0.0490(13) 0.0232(10) 0.0355(11) 0.0041(8) 0.0169(10) 0.0035(9)
C38 0.0285(10) 0.0388(11) 0.0266(10) 0.0052(8) 0.0032(8) -0.0092(8)
C39 0.0414(12) 0.0337(11) 0.0234(9) 0.0067(8) -0.0074(8) -0.0048(9)
C40 0.0292(10) 0.0341(10) 0.0212(9) -0.0044(8) 0.0086(7) 0.0014(8)
C41 0.0383(11) 0.0225(9) 0.0242(9) -0.0008(7) 0.0073(8) 0.0032(8)
C42 0.0315(10) 0.0435(12) 0.0292(10) -0.0020(9) -0.0025(8) 0.0105(9)
C43 0.0317(10) 0.0249(9) 0.0277(10) -0.0051(7) 0.0079(8) 0.0034(8)
C44 0.0249(9) 0.0330(10) 0.0272(9) -0.0026(8) 0.0079(7) 0.0034(8)
C45 0.0350(11) 0.0475(13) 0.0217(9) -0.0139(9) -0.0015(8) 0.0078(9)
C46 0.0523(14) 0.0452(13) 0.0280(11) 0.0146(9) 0.0151(10) 0.0147(11)
C47 0.0271(9) 0.0240(9) 0.0247(9) 0.0027(7) 0.0006(7) 0.0043(7)
C48 0.0268(10) 0.0243(10) 0.0488(13) 0.0030(9) 0.0024(9) -0.0028(8)
C49 0.0413(12) 0.0243(10) 0.0330(11) -0.0081(8) 0.0054(9) -0.0017(8)
C50 0.0730(18) 0.0212(11) 0.0574(16) -0.0063(10) -0.0051(13) -0.0001(11)
C51 0.097(2) 0.0318(13) 0.0560(17) 0.0016(12) -0.0081(16) 0.0107(14)
C52 0.0678(16) 0.0274(11) 0.0292(11) -0.0012(9) 0.0015(10) 0.0037(10)
O1S 0.187(9) 0.128(7) 0.075(5) 0.006(5) 0.038(5) -0.024(6)
C1S 0.144(11) 0.092(9) 0.111(9) -0.011(6) -0.009(7) -0.016(7)
C2S 0.111(9) 0.110(9) 0.132(9) -0.004(7) 0.029(7) -0.023(7)
C3S 0.163(11) 0.123(9) 0.090(7) -0.010(7) 0.040(7) -0.066(8)
C4S 0.146(10) 0.087(8) 0.104(8) 0.019(6) 0.025(7) -0.021(7)
O1T 0.159(6) 0.210(8) 0.173(6) 0.045(6) -0.050(5) 0.019(6)
C1T 0.141(7) 0.171(9) 0.113(6) 0.044(6) -0.032(5) 0.029(7)
C2T 0.105(5) 0.174(9) 0.094(5) 0.045(5) -0.019(4) -0.048(5)
C3T 0.141(7) 0.204(9) 0.080(4) 0.060(5) -0.013(4) -0.059(6)
C4T 0.260(10) 0.169(9) 0.088(5) -0.008(6) -0.095(6) 0.102(8)

loop_
_atom_type_symbol
_atom_type_description
_atom_type_scat_dispersion_real
_atom_type_scat_dispersion_imag
_atom_type_scat_source
C C 0.0033 0.0016 'International Tables Vol C Tables 4.2.6.8 and 6.1.1.4'
N N 0.0061 0.0033 'International Tables Vol C Tables 4.2.6.8 and 6.1.1.4'
O O 0.0106 0.0060 'International Tables Vol C Tables 4.2.6.8 and 6.1.1.4'
Mn Mn 0.3368 0.7283 'International Tables Vol C Tables 4.2.6.8 and 6.1.1.4'
Ca Ca 0.2262 0.3064 'International Tables Vol C Tables 4.2.6.8 and 6.1.1.4'
Si Si 0.0817 0.0704 'International Tables Vol C Tables 4.2.6.8 and 6.1.1.4'
H H 0.0000 0.0000 'International Tables Vol C Tables 4.2.6.8 and 6.1.1.4'

loop_
_geom_angle_atom_site_label_1
_geom_angle_atom_site_label_2
_geom_angle_atom_site_label_3
_geom_angle
_geom_angle_site_symmetry_1
_geom_angle_site_symmetry_3
_geom_angle_publ_flag
O1 Mn1 O2 172.42(5) . . ?
O1 Mn1 O3 102.26(5) . . ?
O1 Mn1 O4 78.99(4) . . ?
O1 Mn1 N1 73.17(5) . . ?
O1 Mn1 N2 105.88(5) . . ?
O2 Mn1 O3 78.79(4) . . ?
O2 Mn1 O4 108.59(5) . . ?
O2 Mn1 N1 99.26(5) . . ?
O2 Mn1 N2 74.04(5) . . ?
O3 Mn1 O4 84.83(4) . . ?
O3 Mn1 N1 97.75(5) . . ?
O3 Mn1 N2 151.34(5) . . ?
O4 Mn1 N1 151.96(5) . . ?
O4 Mn1 N2 95.20(5) . . ?
N2 Mn1 N1 95.47(5) . . ?
O2 Mn2 Ca1 95.00(3) . . ?
O2 Mn2 O3 78.62(4) . . ?
O2 Mn2 O5 106.23(5) . . ?
O2 Mn2 N5 92.93(5) . . ?
O2 Mn2 N7 122.39(5) . . ?
O3 Mn2 Ca1 42.67(3) . . ?
O3 Mn2 N5 152.52(5) . . ?
O5 Mn2 Ca1 39.93(3) . . ?
O5 Mn2 O3 82.56(5) . . ?
O5 Mn2 N5 74.72(5) . . ?
N5 Mn2 Ca1 113.61(4) . . ?
N7 Mn2 Ca1 131.21(4) . . ?
N7 Mn2 O3 110.68(5) . . ?
N7 Mn2 O5 131.03(5) . . ?
N7 Mn2 N5 95.99(6) . . ?
O1 Mn3 Ca1 93.10(4) . . ?
O1 Mn3 O4 79.14(4) . . ?
O1 Mn3 O6 108.44(5) . . ?
O1 Mn3 N6 94.15(5) . . ?
O1 Mn3 N8 119.26(6) . . ?
O4 Mn3 Ca1 43.26(3) . . ?
O4 Mn3 N6 153.39(5) . . ?
O6 Mn3 Ca1 39.86(3) . . ?
O6 Mn3 O4 82.98(5) . . ?
O6 Mn3 N6 74.71(6) . . ?
N6 Mn3 Ca1 112.52(5) . . ?
N8 Mn3 Ca1 136.77(4) . . ?
N8 Mn3 O4 111.72(5) . . ?
N8 Mn3 O6 131.72(5) . . ?
N8 Mn3 N6 94.10(6) . . ?
O3 Ca1 O4 76.21(4) . . ?
O3 Ca1 O7 140.72(5) . . ?
O3 Ca1 N3 66.05(5) . . ?
O3 Ca1 N4 137.84(4) . . ?
O4 Ca1 O7 143.07(5) . . ?
O4 Ca1 N3 136.31(5) . . ?
O4 Ca1 N4 66.73(4) . . ?
O5 Ca1 O3 75.55(4) . . ?
O5 Ca1 O4 94.78(4) . . ?
O5 Ca1 O7 95.74(5) . . ?
O5 Ca1 N3 96.30(5) . . ?
O5 Ca1 N4 87.89(5) . . ?
O6 Ca1 O3 96.93(4) . . ?
O6 Ca1 O4 75.74(4) . . ?
O6 Ca1 O5 169.24(5) . . ?
O6 Ca1 O7 94.93(5) . . ?
O6 Ca1 N3 87.42(5) . . ?
O6 Ca1 N4 92.89(5) . . ?
O7 Ca1 N3 77.27(5) . . ?
O7 Ca1 N4 78.41(5) . . ?
N4 Ca1 N3 155.61(5) . . ?
N7 Si1 C37 112.46(8) . . ?
N7 Si1 C38 114.08(9) . . ?
N7 Si1 C39 114.00(9) . . ?
C37 Si1 C38 104.56(10) . . ?
C37 Si1 C39 104.80(11) . . ?
C39 Si1 C38 106.03(9) . . ?
N7 Si2 C40 115.21(8) . . ?
N7 Si2 C41 111.46(8) . . ?
N7 Si2 C42 114.67(9) . . ?
C41 Si2 C40 104.87(9) . . ?
C41 Si2 C42 106.63(10) . . ?
C42 Si2 C40 103.06(10) . . ?
N8 Si3 C43 111.73(8) . . ?
N8 Si3 C44 112.73(8) . . ?
N8 Si3 C45 112.99(9) . . ?
C43 Si3 C44 106.04(9) . . ?
C43 Si3 C45 104.59(10) . . ?
C45 Si3 C44 108.20(9) . . ?
N8 Si4 C46 114.30(10) . . ?
N8 Si4 C47 112.51(8) . . ?
N8 Si4 C48 111.92(9) . . ?
C47 Si4 C46 104.04(9) . . ?
C48 Si4 C46 105.99(11) . . ?
C48 Si4 C47 107.47(9) . . ?
Mn3 O1 Mn1 103.90(5) . . ?
C6 O1 Mn1 120.80(10) . . ?
C6 O1 Mn3 128.83(11) . . ?
Mn2 O2 Mn1 103.19(5) . . ?
C12 O2 Mn1 120.44(10) . . ?
C12 O2 Mn2 127.76(11) . . ?
Mn1 O3 Mn2 97.91(4) . . ?
Mn1 O3 Ca1 99.97(5) . . ?
Mn2 O3 Ca1 98.26(5) . . ?
C0AA O3 Mn1 117.55(10) . . ?
C0AA O3 Mn2 124.04(10) . . ?
C0AA O3 Ca1 114.79(10) . . ?
Mn1 O4 Mn3 97.21(4) . . ?
Mn1 O4 Ca1 98.97(4) . . ?
Mn3 O4 Ca1 97.20(4) . . ?
C24 O4 Mn1 119.43(10) . . ?
C24 O4 Mn3 124.21(10) . . ?
C24 O4 Ca1 114.85(10) . . ?
Mn2 O5 Ca1 103.55(5) . . ?
C30 O5 Mn2 119.89(11) . . ?
C30 O5 Ca1 135.19(11) . . ?
Mn3 O6 Ca1 103.82(5) . . ?
C36 O6 Mn3 119.47(12) . . ?
C36 O6 Ca1 135.87(12) . . ?
C49 O7 Ca1 127.95(12) . . ?
C52 O7 Ca1 122.11(12) . . ?
C52 O7 C49 109.86(15) . . ?
C1 N1 Mn1 127.01(13) . . ?
C5 N1 Mn1 114.28(11) . . ?
C5 N1 C1 118.23(17) . . ?
C7 N2 Mn1 126.86(12) . . ?
C11 N2 Mn1 114.55(11) . . ?
C11 N2 C7 118.56(15) . . ?
C13 N3 Ca1 129.38(15) . . ?
C13 N3 C18 117.44(18) . . ?
C18 N3 Ca1 112.32(12) . . ?
C19 N4 Ca1 128.43(12) . . ?
C23 N4 Ca1 112.71(11) . . ?
C23 N4 C19 117.49(15) . . ?
C25 N5 Mn2 126.61(14) . . ?
C29 N5 Mn2 113.99(12) . . ?
C29 N5 C25 118.60(17) . . ?
C31 N6 Mn3 126.66(15) . . ?
C35 N6 Mn3 113.10(13) . . ?
C35 N6 C31 119.03(18) . . ?
Si1 N7 Mn2 115.37(8) . . ?
Si1 N7 Si2 125.00(8) . . ?
Si2 N7 Mn2 119.29(8) . . ?
Si3 N8 Mn3 115.87(8) . . ?
Si4 N8 Mn3 122.00(8) . . ?
Si4 N8 Si3 122.02(9) . . ?
O3 C0AA C18 111.71(15) . . ?
N1 C1 C2 123.0(2) . . ?
C1 C2 C3 118.4(2) . . ?
C4 C3 C2 119.2(2) . . ?
C3 C4 C5 118.9(2) . . ?
N1 C5 C4 122.17(17) . . ?
N1 C5 C6 116.76(15) . . ?
C4 C5 C6 121.06(17) . . ?
O1 C6 C5 112.18(14) . . ?
N2 C7 C8 122.92(16) . . ?
C7 C8 C9 118.48(17) . . ?
C10 C9 C8 118.80(17) . . ?
C9 C10 C11 119.42(17) . . ?
N2 C11 C10 121.82(16) . . ?
N2 C11 C12 116.93(14) . . ?
C10 C11 C12 121.25(15) . . ?
O2 C12 C11 112.25(14) . . ?
N3 C13 C14 123.6(2) . . ?
C15 C14 C13 118.6(2) . . ?
C14 C15 C16 118.86(19) . . ?
C15 C16 C18 119.1(2) . . ?
N3 C18 C0AA 115.97(16) . . ?
N3 C18 C16 122.41(18) . . ?
C16 C18 C0AA 121.62(19) . . ?
N4 C19 C20 123.80(18) . . ?
C21 C20 C19 118.33(17) . . ?
C20 C21 C22 118.96(17) . . ?
C21 C22 C23 119.11(18) . . ?
N4 C23 C22 122.32(16) . . ?
N4 C23 C24 116.37(15) . . ?
C22 C23 C24 121.31(16) . . ?
O4 C24 C23 112.07(14) . . ?
N5 C25 C26 123.0(2) . . ?
C25 C26 C27 118.4(2) . . ?
C26 C27 C28 119.0(2) . . ?
C27 C28 C29 119.4(2) . . ?
N5 C29 C28 121.54(19) . . ?
N5 C29 C30 116.51(16) . . ?
C28 C29 C30 121.95(19) . . ?
O5 C30 C29 114.03(16) . . ?
N6 C31 C32 123.3(2) . . ?
C33 C32 C31 117.7(2) . . ?
C32 C33 C34 119.7(2) . . ?
C33 C34 C35 119.4(2) . . ?
N6 C35 C34 120.8(2) . . ?
N6 C35 C36 117.18(17) . . ?
C34 C35 C36 122.1(2) . . ?
O6 C36 C35 113.81(17) . . ?
O7 C49 C50 105.14(18) . . ?
C51 C50 C49 104.4(2) . . ?
C50 C51 C52 104.1(2) . . ?
O7 C52 C51 105.60(19) . . ?
C1S O1S C4S 106.2(4) . . ?
O1S C1S C2S 105.7(5) . . ?
C3S C2S C1S 106.8(5) . . ?
C2S C3S C4S 106.0(4) . . ?
O1S C4S C3S 108.2(4) . . ?
C4T O1T C1T 106.3(4) . . ?
O1T C1T C2T 107.7(4) . . ?
C3T C2T C1T 108.5(4) . . ?
C4T C3T C2T 105.9(4) . . ?
C3T C4T O1T 111.0(4) . . ?

loop_
_geom_bond_atom_site_label_1
_geom_bond_atom_site_label_2
_geom_bond_distance
_geom_bond_site_symmetry_2
_geom_bond_publ_flag
Mn1 O1 2.1183(12) . ?
Mn1 O2 2.1197(12) . ?
Mn1 O3 2.1683(12) . ?
Mn1 O4 2.1852(11) . ?
Mn1 N1 2.2984(15) . ?
Mn1 N2 2.2842(15) . ?
Mn2 Ca1 3.4614(6) . ?
Mn2 O2 2.0891(12) . ?
Mn2 O3 2.2046(12) . ?
Mn2 O5 2.1188(12) . ?
Mn2 N5 2.2968(15) . ?
Mn2 N7 2.1039(14) . ?
Mn3 Ca1 3.4564(6) . ?
Mn3 O1 2.0762(12) . ?
Mn3 O4 2.2178(12) . ?
Mn3 O6 2.1083(13) . ?
Mn3 N6 2.3072(16) . ?
Mn3 N8 2.0911(15) . ?
Ca1 O3 2.3707(12) . ?
Ca1 O4 2.3875(12) . ?
Ca1 O5 2.2855(13) . ?
Ca1 O6 2.2813(13) . ?
Ca1 O7 2.4634(14) . ?
Ca1 N3 2.6551(17) . ?
Ca1 N4 2.6326(16) . ?
Si1 N7 1.6970(15) . ?
Si1 C37 1.871(2) . ?
Si1 C38 1.885(2) . ?
Si1 C39 1.884(2) . ?
Si2 N7 1.6976(15) . ?
Si2 C40 1.8863(18) . ?
Si2 C41 1.880(2) . ?
Si2 C42 1.883(2) . ?
Si3 N8 1.6987(15) . ?
Si3 C43 1.871(2) . ?
Si3 C44 1.887(2) . ?
Si3 C45 1.884(2) . ?
Si4 N8 1.6880(16) . ?
Si4 C46 1.893(2) . ?
Si4 C47 1.8811(19) . ?
Si4 C48 1.881(2) . ?
O1 C6 1.381(2) . ?
O2 C12 1.380(2) . ?
O3 C0AA 1.402(2) . ?
O4 C24 1.403(2) . ?
O5 C30 1.379(2) . ?
O6 C36 1.385(2) . ?
O7 C49 1.446(2) . ?
O7 C52 1.446(3) . ?
N1 C1 1.342(2) . ?
N1 C5 1.337(2) . ?
N2 C7 1.342(2) . ?
N2 C11 1.336(2) . ?
N3 C13 1.334(3) . ?
N3 C18 1.335(3) . ?
N4 C19 1.342(2) . ?
N4 C23 1.342(2) . ?
N5 C25 1.344(2) . ?
N5 C29 1.331(3) . ?
N6 C31 1.350(3) . ?
N6 C35 1.319(3) . ?
C0AA C18 1.504(3) . ?
C1 C2 1.373(3) . ?
C2 C3 1.387(4) . ?
C3 C4 1.374(3) . ?
C4 C5 1.389(3) . ?
C5 C6 1.510(2) . ?
C7 C8 1.379(3) . ?
C8 C9 1.390(3) . ?
C9 C10 1.376(3) . ?
C10 C11 1.392(2) . ?
C11 C12 1.514(2) . ?
C13 C14 1.387(3) . ?
C14 C15 1.367(4) . ?
C15 C16 1.381(3) . ?
C16 C18 1.393(3) . ?
C19 C20 1.385(3) . ?
C20 C21 1.380(3) . ?
C21 C22 1.384(3) . ?
C22 C23 1.396(2) . ?
C23 C24 1.510(2) . ?
C25 C26 1.377(3) . ?
C26 C27 1.378(4) . ?
C27 C28 1.380(3) . ?
C28 C29 1.393(3) . ?
C29 C30 1.519(3) . ?
C31 C32 1.376(3) . ?
C32 C33 1.366(4) . ?
C33 C34 1.381(4) . ?
C34 C35 1.400(3) . ?
C35 C36 1.519(3) . ?
C49 C50 1.509(3) . ?
C50 C51 1.471(4) . ?
C51 C52 1.508(3) . ?
O1S C1S 1.478(5) . ?
O1S C4S 1.492(5) . ?
C1S C2S 1.508(5) . ?
C2S C3S 1.496(5) . ?
C3S C4S 1.502(5) . ?
O1T C1T 1.488(4) . ?
O1T C4T 1.476(4) . ?
C1T C2T 1.499(4) . ?
C2T C3T 1.492(4) . ?
C3T C4T 1.474(4) . ?
